data_2101409
loop_
_publ_author_name
'Sheldrick, G. M.'
'Heine, A.'
'Schmidt-B\"ase, K.'
'Pohl, E.'
'Jones, P. G.'
'Paulus, E.'
'Waring, M. J.'

_publ_section_title
;
 Structures of quinoxaline antibiotics
;
_journal_issue 6
_journal_name_full 'Acta Crystallographica Section B'
_journal_page_first 987
_journal_page_last 999
_journal_paper_doi 10.1107/S010876819401503X
_journal_volume 51
_journal_year 1995
_chemical_formula_moiety 'C50 H62 N12 O12 S2, 2(C7 H14 O2)'
_chemical_formula_sum 'C64 H90 N12 O16 S2'
_chemical_formula_weight 1347.60
_chemical_name_common 'Triostin A'
_chemical_name_systematic
;
 ?
;
_space_group_IT_number 19
_symmetry_cell_setting orthorhombic
_symmetry_space_group_name_Hall 'P 2ac 2ab'
_symmetry_space_group_name_H-M 'P 21 21 21'
_audit_creation_method SHELXL
_cell_angle_alpha 90.00
_cell_angle_beta 90.00
_cell_angle_gamma 90.00
_cell_formula_units_Z 4
_cell_length_a 20.94(2)
_cell_length_b 18.53(2)
_cell_length_c 18.80(2)
_cell_measurement_reflns_used 25
_cell_measurement_temperature 293(2)
_cell_measurement_theta_max 22.5
_cell_measurement_theta_min 20.0
_cell_volume 7295(13)
_computing_cell_refinement 'Syntex assembler control program'
_computing_data_collection 'Syntex assembler control program'
_computing_data_reduction 'Syntex TAPER'
_computing_molecular_graphics 'Siemens SHELXTL-PC'
_computing_publication_material SHELXL-93
_computing_structure_refinement 'SHELXL-93 (Sheldrick, 1993)'
_computing_structure_solution 'SHELXS-86 (Sheldrick, 1990)'
_diffrn_ambient_temperature 293(2)
_diffrn_measurement_device 'Syntex P21 4-circle diffractometer'
_diffrn_measurement_method '2\q/\w scans'
_diffrn_radiation_monochromator graphite
_diffrn_radiation_source 'fine-focus sealed tube'
_diffrn_radiation_type CuK\a
_diffrn_radiation_wavelength 1.54180
_diffrn_reflns_av_R_equivalents 0.0000
_diffrn_reflns_av_sigmaI/netI 0.0479
_diffrn_reflns_limit_h_max 18
_diffrn_reflns_limit_h_min 0
_diffrn_reflns_limit_k_max 16
_diffrn_reflns_limit_k_min 0
_diffrn_reflns_limit_l_max 16
_diffrn_reflns_limit_l_min 0
_diffrn_reflns_number 2928
_diffrn_reflns_theta_max 42.69
_diffrn_reflns_theta_min 3.16
_diffrn_standards_decay_% 5.0
_diffrn_standards_interval_count 100
_diffrn_standards_number 3
_exptl_absorpt_coefficient_mu 1.245
_exptl_absorpt_correction_type none
_exptl_crystal_colour Colourless
_exptl_crystal_density_diffrn 1.228
_exptl_crystal_description Needles
_exptl_crystal_F_000 2872
_exptl_crystal_size_max 0.7
_exptl_crystal_size_mid 0.2
_exptl_crystal_size_min 0.2
_refine_diff_density_max .187
_refine_diff_density_min -.204
_refine_ls_abs_structure_details 'Flack H D (1983), Acta Cryst. A39, 876-881'
_refine_ls_abs_structure_Flack 0.14(6)
_refine_ls_extinction_method none
_refine_ls_goodness_of_fit_all 1.059
_refine_ls_goodness_of_fit_obs 1.227
_refine_ls_matrix_type full
_refine_ls_number_parameters 933
_refine_ls_number_reflns 2928
_refine_ls_number_restraints 1108
_refine_ls_restrained_S_all 0.934
_refine_ls_restrained_S_obs 0.991
_refine_ls_R_factor_all 0.0935
_refine_ls_R_factor_obs 0.0679
_refine_ls_shift/esd_max 0.053
_refine_ls_shift/esd_mean 0.003
_refine_ls_structure_factor_coef Fsqd
_refine_ls_weighting_details 'w=1/[s^2^(Fo^2^)+( 0.1300P)^2^+0.5000P] where P=(Fo^2^+2Fc^2^)/3'
_refine_ls_weighting_scheme calc
_refine_ls_wR_factor_all 0.1824
_refine_ls_wR_factor_obs 0.1641
_reflns_number_observed 2116
_reflns_number_total 2928
_reflns_observed_criterion >2sigma(I)
_cod_data_source_file he0091.cif
_cod_data_source_block triostin
_cod_depositor_comments
;
The following automatic conversions were performed:
'_symmetry_cell_setting' value 'Orthorhombic' changed to 'orthorhombic'
according to '/home/saulius/struct/CIF-dictionaries/cif_core.dic'
dictionary named 'cif_core.dic' version 2.4.1 from 2010-06-29.

Automatic conversion script
Id: cif_fix_enum 1527 2010-12-29 10:47:43Z saulius 

The following automatic conversions were performed:

'_symmetry_cell_setting' value 'Orthorhombic' changed to
'orthorhombic' according to
/home/saulius/struct/CIF-dictionaries/cif_core.dic dictionary named
'cif_core.dic' version 2.4.1 from 2010-06-29.

Automatic conversion script
Id: cif_fix_values 1715 2011-07-08 13:25:40Z adriana 

The following automatic conversions were performed:

'_refine_ls_weighting_scheme' value 'calc w=1/[s^2^(Fo^2^)+(
0.1300P)^2^+0.5000P] where P=(Fo^2^+2Fc^2^)/3' was changed to 'calc'.
New tag '_refine_ls_weighting_details' was created. The value of the
new tag was set to 'w=1/[s^2^(Fo^2^)+( 0.1300P)^2^+0.5000P] where
P=(Fo^2^+2Fc^2^)/3'.

Automatic conversion script
Id: cif_fix_values 3143 2015-03-26 13:38:13Z robertas 
;
_cod_original_cell_volume 7292.(13)
_cod_original_sg_symbol_H-M P2(1)2(1)2(1)
_cod_database_code 2101409

loop_
_symmetry_equiv_pos_as_xyz
'x, y, z'
'-x+1/2, -y, z+1/2'
'-x, y+1/2, -z+1/2'
'x+1/2, -y+1/2, -z'

loop_
_atom_site_aniso_label
_atom_site_aniso_U_11
_atom_site_aniso_U_22
_atom_site_aniso_U_33
_atom_site_aniso_U_12
_atom_site_aniso_U_13
_atom_site_aniso_U_23
S1 0.117(3) 0.152(4) 0.133(3) 0.006(3) 0.009(3) -0.054(3)
C1 0.111(10) 0.143(10) 0.105(10) -0.013(11) -0.003(9) -0.026(10)
C2 0.091(8) 0.122(9) 0.089(9) -0.007(10) -0.012(8) -0.012(10)
N1 0.120(9) 0.127(9) 0.064(7) -0.020(9) 0.028(7) 0.007(7)
C24 0.145(13) 0.175(13) 0.086(9) -0.014(11) 0.042(10) 0.025(11)
C3 0.100(11) 0.097(10) 0.086(10) 0.010(9) 0.003(10) -0.009(10)
O1 0.142(8) 0.131(7) 0.092(6) 0.012(6) 0.057(6) 0.031(6)
C4 0.125(10) 0.132(11) 0.076(9) 0.003(12) 0.037(9) 0.020(9)
C5 0.159(13) 0.087(9) 0.189(17) -0.015(11) 0.026(14) -0.007(11)
N2 0.123(9) 0.093(8) 0.091(8) 0.002(8) 0.014(8) 0.010(7)
C6 0.126(11) 0.108(12) 0.070(10) 0.019(12) 0.024(11) 0.035(10)
O2 0.133(8) 0.151(9) 0.091(6) 0.009(7) 0.027(6) -0.037(7)
C7 0.127(10) 0.092(9) 0.050(8) 0.032(9) 0.004(8) 0.008(7)
N3 0.139(9) 0.071(6) 0.062(7) 0.045(7) 0.008(6) 0.000(6)
C8 0.125(11) 0.094(11) 0.077(9) 0.056(10) 0.009(9) 0.003(10)
O3 0.257(13) 0.108(7) 0.094(7) 0.097(8) 0.019(8) 0.021(6)
C9 0.105(10) 0.080(10) 0.090(9) 0.016(9) -0.003(9) -0.024(9)
C10 0.138(12) 0.108(10) 0.101(10) 0.058(11) -0.003(10) -0.003(10)
N4 0.100(8) 0.137(10) 0.092(8) 0.037(8) 0.007(7) -0.023(9)
C11 0.123(12) 0.128(12) 0.074(10) 0.013(12) -0.024(10) -0.003(11)
C12 0.120(12) 0.183(15) 0.082(10) 0.025(12) -0.014(11) -0.035(12)
C13 0.137(15) 0.185(17) 0.091(11) 0.035(14) -0.003(11) 0.013(13)
C14 0.150(14) 0.175(15) 0.079(10) 0.022(14) 0.016(11) -0.004(11)
C15 0.151(14) 0.132(12) 0.090(10) 0.041(11) 0.012(11) 0.002(11)
C16 0.099(11) 0.129(12) 0.084(10) 0.048(10) -0.004(9) -0.033(11)
N5 0.118(9) 0.080(7) 0.082(7) 0.028(7) 0.005(7) -0.002(7)
C17 0.133(10) 0.110(9) 0.056(8) 0.019(10) -0.010(8) 0.006(9)
O4 0.131(7) 0.088(6) 0.070(6) 0.011(6) -0.017(5) 0.008(6)
C18 0.094(10) 0.087(10) 0.103(10) -0.002(9) -0.031(9) 0.017(12)
O5 0.225(13) 0.160(10) 0.115(8) -0.040(9) -0.074(9) 0.006(8)
C19 0.078(8) 0.068(8) 0.106(8) 0.002(7) 0.000(9) -0.007(8)
C20 0.096(9) 0.095(9) 0.111(9) -0.006(9) 0.014(10) -0.008(9)
C21 0.173(14) 0.137(13) 0.093(9) -0.022(12) 0.030(10) 0.020(10)
C22 0.096(9) 0.193(16) 0.173(15) -0.004(12) 0.007(11) 0.000(14)
N6 0.074(7) 0.079(7) 0.073(7) 0.001(7) -0.004(6) -0.002(6)
C25 0.111(9) 0.082(8) 0.073(8) -0.008(8) -0.015(7) -0.023(7)
C23 0.093(9) 0.075(8) 0.063(7) -0.009(10) -0.006(8) 0.003(8)
O6 0.101(6) 0.094(6) 0.138(8) 0.003(6) -0.007(6) -0.026(6)
S1' 0.110(3) 0.169(4) 0.097(2) -0.012(3) -0.004(2) -0.038(3)
C1' 0.101(9) 0.109(10) 0.114(8) 0.042(9) 0.006(8) -0.019(9)
C2' 0.073(8) 0.097(9) 0.075(7) -0.010(8) -0.025(7) -0.001(8)
N1' 0.094(7) 0.096(8) 0.059(6) -0.020(7) -0.029(6) -0.002(6)
C24' 0.127(12) 0.134(11) 0.112(10) -0.028(11) -0.014(9) 0.043(11)
C3' 0.093(10) 0.101(11) 0.084(10) 0.014(10) -0.021(10) 0.006(10)
O1' 0.101(7) 0.134(8) 0.096(6) -0.038(6) -0.028(5) 0.027(6)
C4' 0.089(9) 0.103(10) 0.087(8) 0.006(9) -0.024(9) 0.029(9)
C5' 0.098(9) 0.126(11) 0.095(9) 0.003(9) -0.008(8) 0.007(10)
N2' 0.101(8) 0.092(8) 0.085(7) 0.017(7) -0.027(7) -0.017(6)
C6' 0.113(10) 0.106(12) 0.141(14) -0.016(12) -0.041(12) 0.009(12)
O2' 0.124(8) 0.098(7) 0.184(10) 0.000(6) -0.030(7) -0.038(7)
C7' 0.094(9) 0.101(10) 0.170(12) -0.005(10) -0.034(11) -0.048(11)
N3' 0.101(8) 0.131(10) 0.108(8) 0.026(8) -0.028(7) 0.004(8)
C8' 0.105(11) 0.100(11) 0.093(11) 0.029(10) -0.029(10) -0.007(11)
O3' 0.175(10) 0.109(7) 0.114(7) -0.004(7) -0.053(7) 0.007(7)
C9' 0.099(10) 0.102(10) 0.089(10) -0.003(9) -0.014(10) -0.004(10)
C10' 0.146(13) 0.096(10) 0.091(9) -0.023(11) -0.040(10) 0.005(9)
N4' 0.138(10) 0.093(8) 0.092(8) -0.031(8) -0.031(7) -0.004(8)
C11' 0.106(11) 0.092(10) 0.097(10) -0.003(10) 0.013(10) 0.012(11)
C12' 0.117(11) 0.116(11) 0.072(9) -0.029(10) -0.014(8) -0.006(10)
C13' 0.140(12) 0.100(10) 0.085(10) -0.004(9) 0.006(11) 0.025(10)
C14' 0.188(16) 0.107(12) 0.072(9) 0.012(12) -0.015(11) 0.032(10)
C15' 0.147(13) 0.111(12) 0.076(9) -0.002(10) -0.033(9) 0.026(11)
C16' 0.098(10) 0.092(10) 0.081(10) 0.007(9) -0.036(9) -0.010(10)
N5' 0.092(8) 0.113(9) 0.083(8) 0.020(8) -0.025(7) -0.018(8)
C17' 0.112(12) 0.167(16) 0.181(14) 0.017(13) -0.017(12) -0.103(14)
O4' 0.096(7) 0.184(11) 0.163(10) 0.026(8) -0.008(8) -0.064(10)
C18' 0.139(16) 0.37(2) 0.143(16) 0.129(18) 0.005(15) -0.09(2)
O5' 0.37(2) 0.402(19) 0.166(13) 0.254(19) 0.033(15) -0.009(15)
C19' 0.091(10) 0.40(2) 0.093(11) -0.061(18) -0.001(11) -0.022(17)
C20' 0.105(11) 0.39(2) 0.23(3) -0.08(2) -0.005(16) -0.06(3)
C21' 0.33(3) 0.39(2) 0.28(3) -0.23(3) 0.07(3) 0.02(3)
C22' 0.097(12) 0.64(5) 0.37(4) -0.07(3) -0.02(2) -0.15(4)
N6' 0.091(8) 0.206(12) 0.086(8) -0.021(9) 0.008(8) -0.026(9)
C25' 0.132(11) 0.199(15) 0.069(9) -0.025(12) 0.016(9) -0.030(10)
C23' 0.109(10) 0.178(15) 0.084(10) -0.005(12) 0.027(11) 0.000(11)
O6' 0.102(7) 0.226(12) 0.105(7) -0.004(7) 0.016(6) -0.051(8)
C31 0.40(3) 0.25(3) 0.21(2) -0.06(4) 0.03(3) 0.01(3)
O32 0.39(3) 0.43(3) 0.223(15) -0.02(3) 0.077(19) 0.14(2)
C33 0.40(3) 0.30(4) 0.173(18) 0.00(4) 0.15(3) 0.08(3)
O34 0.31(2) 0.247(18) 0.207(13) -0.085(18) 0.037(17) 0.014(16)
C35 0.32(3) 0.164(18) 0.189(15) -0.07(2) -0.03(2) -0.016(17)
C36 0.22(2) 0.36(3) 0.179(14) -0.05(3) 0.04(2) -0.05(2)
C37 0.19(2) 0.32(2) 0.221(17) -0.07(3) -0.079(19) 0.02(3)
C38 0.22(2) 0.49(4) 0.192(16) -0.01(3) -0.078(19) -0.14(3)
C39 0.37(4) 0.29(2) 0.42(4) -0.03(4) -0.04(4) 0.09(4)
C41 0.45(7) 0.62(10) 0.22(6) -0.30(8) 0.17(6) -0.08(8)
O42 0.43(7) 0.45(7) 0.30(4) -0.13(7) 0.01(6) -0.10(6)
C43 0.49(7) 0.51(7) 0.28(4) -0.13(8) -0.08(8) -0.04(8)
O44 0.58(6) 0.46(6) 0.31(4) -0.11(7) -0.06(6) -0.02(6)
C45 0.60(7) 0.43(5) 0.32(4) -0.03(7) 0.04(6) -0.07(6)
C46 0.62(7) 0.42(5) 0.32(4) 0.02(8) 0.00(7) -0.09(7)
C47 0.50(6) 0.42(5) 0.43(6) -0.01(7) -0.02(6) -0.00(7)
C48 0.42(7) 0.43(5) 0.48(8) -0.04(10) -0.15(10) 0.12(9)
C49 0.48(7) 0.49(6) 0.29(7) 0.04(9) -0.08(8) 0.17(7)
C51 0.71(15) 0.45(5) 0.52(6) 0.08(13) -0.18(12) -0.03(10)
O52 0.41(6) 0.50(7) 0.50(5) 0.21(5) -0.21(5) 0.04(6)
C53 0.52(7) 0.44(5) 0.50(6) 0.04(8) -0.05(7) -0.05(7)
O54 0.50(6) 0.46(5) 0.49(5) -0.03(6) 0.05(6) -0.05(6)
C55 0.54(6) 0.44(5) 0.43(5) 0.01(7) -0.00(6) -0.03(6)
C56 0.58(7) 0.44(5) 0.40(5) 0.01(7) -0.00(6) -0.03(6)
C57 0.67(7) 0.43(5) 0.45(6) 0.03(8) 0.01(7) -0.05(7)
C58 0.66(7) 0.23(6) 0.52(10) -0.12(8) 0.11(10) 0.06(6)
C59 0.65(7) 0.24(5) 0.49(6) 0.18(8) 0.05(12) 0.00(7)

loop_
_atom_site_label
_atom_site_fract_x
_atom_site_fract_y
_atom_site_fract_z
_atom_site_U_iso_or_equiv
_atom_site_thermal_displace_type
_atom_site_calc_flag
_atom_site_refinement_flags
_atom_site_occupancy
_atom_site_disorder_group
_atom_site_type_symbol
S1 0.3679(2) 0.4124(2) 0.1639(2) 0.1341(15) Uani d DU 1 . S
C1 0.3509(7) 0.5049(7) 0.1446(7) 0.120(4) Uani d DU 1 . C
H1A 0.3662(7) 0.5157(7) 0.0971(7) 0.144 Uiso calc R 1 . H
H1B 0.3049(7) 0.5115(7) 0.1446(7) 0.144 Uiso calc R 1 . H
C2 0.3802(6) 0.5587(7) 0.1962(7) 0.101(4) Uani d DU 1 . C
H2 0.3642(6) 0.5477(7) 0.2440(7) 0.121 Uiso calc R 1 . H
N1 0.3630(6) 0.6322(6) 0.1794(5) 0.104(3) Uani d DU 1 . N
C24 0.3895(7) 0.6652(8) 0.1142(7) 0.135(5) Uani d DU 1 . C
H24A 0.4353(7) 0.663(5) 0.116(3) 0.203 Uiso calc R 1 . H
H24B 0.376(4) 0.7147(18) 0.111(3) 0.203 Uiso calc R 1 . H
H24C 0.374(4) 0.640(4) 0.0733(7) 0.203 Uiso calc R 1 . H
C3 0.3131(7) 0.6597(7) 0.2168(8) 0.095(4) Uani d DU 1 . C
O1 0.2897(5) 0.6292(5) 0.2673(5) 0.122(3) Uani d DU 1 . O
C4 0.2874(7) 0.7341(8) 0.1935(7) 0.111(4) Uani d DU 1 . C
H4 0.2927(7) 0.7379(8) 0.1418(7) 0.133 Uiso calc R 1 . H
C5 0.3235(7) 0.7964(7) 0.2277(9) 0.145(6) Uani d DU 1 . C
H5A 0.3058(7) 0.8414(7) 0.2115(9) 0.217 Uiso calc R 1 . H
H5B 0.3677(7) 0.7939(7) 0.2146(9) 0.217 Uiso calc R 1 . H
H5C 0.3196(7) 0.7934(7) 0.2785(9) 0.217 Uiso calc R 1 . H
N2 0.2199(6) 0.7363(6) 0.2089(6) 0.102(3) Uani d DU 1 . N
H2A 0.2053(6) 0.7664(6) 0.2397(6) 0.123 Uiso calc R 1 . H
C6 0.1804(7) 0.6915(9) 0.1752(8) 0.101(4) Uani d DU 1 . C
O2 0.1979(4) 0.6515(6) 0.1270(5) 0.125(3) Uani d DU 1 . O
C7 0.1088(6) 0.6952(7) 0.1921(6) 0.089(3) Uani d DU 1 . C
H7 0.0894(6) 0.7285(7) 0.1577(6) 0.107 Uiso calc R 1 . H
N3 0.0946(5) 0.7230(5) 0.2634(5) 0.091(3) Uani d DU 1 . N
H3 0.1090(5) 0.6990(5) 0.2992(5) 0.109 Uiso calc R 1 . H
C8 0.0615(6) 0.7821(8) 0.2766(7) 0.099(4) Uani d DU 1 . C
O3 0.0468(6) 0.8267(5) 0.2329(5) 0.153(5) Uani d DU 1 . O
C9 0.0318(6) 0.7849(8) 0.3513(7) 0.092(4) Uani d DU 1 . C
C10 -0.0068(7) 0.8435(7) 0.3702(8) 0.116(4) Uani d DU 1 . C
H10 -0.0118(7) 0.8816(7) 0.3384(8) 0.139 Uiso calc R 1 . H
N4 -0.0360(5) 0.8455(7) 0.4319(7) 0.109(4) Uani d DU 1 . N
C11 -0.0263(7) 0.7873(9) 0.4767(8) 0.109(4) Uani d DU 1 . C
C12 -0.0578(7) 0.7871(10) 0.5448(9) 0.129(5) Uani d DU 1 . C
H12 -0.0843(7) 0.8252(10) 0.5578(9) 0.154 Uiso calc R 1 . H
C13 -0.0489(8) 0.7333(11) 0.5876(8) 0.138(6) Uani d DU 1 . C
H13 -0.0704(8) 0.7330(11) 0.6309(8) 0.165 Uiso calc R 1 . H
C14 -0.0084(8) 0.6759(10) 0.5715(8) 0.135(5) Uani d DU 1 . C
H14 -0.0024(8) 0.6388(10) 0.6042(8) 0.162 Uiso calc R 1 . H
C15 0.0224(7) 0.6743(8) 0.5076(9) 0.124(5) Uani d DU 1 . C
H15 0.0486(7) 0.6355(8) 0.4962(9) 0.149 Uiso calc R 1 . H
C16 0.0147(6) 0.7309(9) 0.4591(8) 0.104(4) Uani d DU 1 . C
N5 0.0420(5) 0.7294(6) 0.3934(6) 0.093(3) Uani d DU 1 . N
C17 0.0751(6) 0.6222(7) 0.1839(6) 0.100(4) Uani d DU 1 . C
H17A 0.0291(6) 0.6284(7) 0.1828(6) 0.120 Uiso calc R 1 . H
H17B 0.0884(6) 0.5984(7) 0.1403(6) 0.120 Uiso calc R 1 . H
O4 0.0942(4) 0.5803(5) 0.2456(4) 0.096(3) Uani d DU 1 . O
C18 0.0744(6) 0.5138(8) 0.2499(8) 0.095(4) Uani d DU 1 . C
O5 0.0514(6) 0.4870(6) 0.2001(6) 0.167(5) Uani d DU 1 . O
C19 0.0889(5) 0.4790(6) 0.3197(7) 0.084(3) Uani d DU 1 . C
H19 0.0827(5) 0.4270(6) 0.3132(7) 0.101 Uiso calc R 1 . H
C20 0.0424(6) 0.5030(7) 0.3786(7) 0.101(4) Uani d DU 1 . C
H20 0.0483(6) 0.5550(7) 0.3860(7) 0.121 Uiso calc R 1 . H
C21 0.0565(7) 0.4652(8) 0.4489(7) 0.135(5) Uani d DU 1 . C
H21A 0.1001(7) 0.4738(8) 0.4622(7) 0.202 Uiso calc R 1 . H
H21B 0.0495(7) 0.4143(8) 0.4437(7) 0.202 Uiso calc R 1 . H
H21C 0.0287(7) 0.4838(8) 0.4852(7) 0.202 Uiso calc R 1 . H
C22 -0.0266(6) 0.4909(10) 0.3554(9) 0.154(6) Uani d DU 1 . C
H22A -0.0341(6) 0.5152(10) 0.3111(9) 0.230 Uiso calc R 1 . H
H22B -0.0550(6) 0.5096(10) 0.3911(9) 0.230 Uiso calc R 1 . H
H22C -0.0341(6) 0.4401(10) 0.3495(9) 0.230 Uiso calc R 1 . H
N6 0.1557(5) 0.4896(6) 0.3386(5) 0.075(3) Uani d DU 1 . N
C25 0.1789(6) 0.5585(6) 0.3679(6) 0.088(4) Uani d DU 1 . C
H25A 0.1431(6) 0.5885(16) 0.380(4) 0.133 Uiso calc R 1 . H
H25B 0.205(3) 0.5824(19) 0.3332(16) 0.133 Uiso calc R 1 . H
H25C 0.204(3) 0.5493(7) 0.410(2) 0.133 Uiso calc R 1 . H
C23 0.1956(6) 0.4338(8) 0.3292(6) 0.077(3) Uani d DU 1 . C
O6 0.1763(4) 0.3727(5) 0.3077(5) 0.111(3) Uani d DU 1 . O
S1' 0.2889(2) 0.3749(2) 0.2123(2) 0.1254(14) Uani d DU 1 . S
C1' 0.3062(6) 0.3810(7) 0.3058(6) 0.108(4) Uani d DU 1 . C
H1'A 0.2963(6) 0.3352(7) 0.3282(6) 0.129 Uiso calc R 1 . H
H1'B 0.3514(6) 0.3902(7) 0.3122(6) 0.129 Uiso calc R 1 . H
C2' 0.2678(5) 0.4413(6) 0.3427(6) 0.082(3) Uani d DU 1 . C
H2' 0.2815(5) 0.4874(6) 0.3223(6) 0.098 Uiso calc R 1 . H
N1' 0.2809(5) 0.4437(6) 0.4184(5) 0.083(3) Uani d DU 1 . N
C24' 0.2578(7) 0.3825(8) 0.4619(7) 0.124(5) Uani d DU 1 . C
H24D 0.290(2) 0.345(2) 0.463(4) 0.186 Uiso calc R 1 . H
H24E 0.219(3) 0.364(4) 0.441(3) 0.186 Uiso calc R 1 . H
H24F 0.249(5) 0.3987(14) 0.5095(16) 0.186 Uiso calc R 1 . H
C3' 0.3274(7) 0.4897(9) 0.4386(7) 0.093(4) Uani d DU 1 . C
O1' 0.3481(4) 0.5388(6) 0.4020(5) 0.110(3) Uani d DU 1 . O
C4' 0.3556(6) 0.4821(7) 0.5154(6) 0.093(4) Uani d DU 1 . C
H4' 0.3456(6) 0.4342(7) 0.5346(6) 0.112 Uiso calc R 1 . H
C5' 0.3264(6) 0.5408(7) 0.5629(6) 0.106(4) Uani d DU 1 . C
H5'A 0.3434(6) 0.5366(7) 0.6102(6) 0.159 Uiso calc R 1 . H
H5'B 0.2809(6) 0.5350(7) 0.5644(6) 0.159 Uiso calc R 1 . H
H5'C 0.3367(6) 0.5875(7) 0.5440(6) 0.159 Uiso calc R 1 . H
N2' 0.4239(5) 0.4917(6) 0.5115(5) 0.093(3) Uani d DU 1 . N
H2'A 0.4423(5) 0.5274(6) 0.5323(5) 0.111 Uiso calc R 1 . H
C6' 0.4575(7) 0.4433(10) 0.4746(9) 0.120(5) Uani d DU 1 . C
O2' 0.4318(5) 0.3900(6) 0.4469(6) 0.136(4) Uani d DU 1 . O
C7' 0.5308(6) 0.4449(8) 0.4728(8) 0.122(4) Uani d DU 1 . C
H7' 0.5462(6) 0.4067(8) 0.5045(8) 0.146 Uiso calc R 1 . H
N3' 0.5566(5) 0.5132(6) 0.4989(6) 0.113(3) Uani d DU 1 . N
H3' 0.5521(5) 0.5511(6) 0.4730(6) 0.136 Uiso calc R 1 . H
C8' 0.5871(6) 0.5192(8) 0.5619(8) 0.099(4) Uani d DU 1 . C
O3' 0.5897(5) 0.4710(6) 0.6065(6) 0.132(4) Uani d DU 1 . O
C9' 0.6264(6) 0.5860(8) 0.5718(8) 0.096(4) Uani d DU 1 . C
C10' 0.6544(7) 0.6040(8) 0.6374(7) 0.111(4) Uani d DU 1 . C
H10' 0.6488(7) 0.5729(8) 0.6756(7) 0.133 Uiso calc R 1 . H
N4' 0.6879(5) 0.6622(7) 0.6469(6) 0.108(4) Uani d DU 1 . N
C11' 0.6984(6) 0.7058(8) 0.5872(8) 0.099(4) Uani d DU 1 . C
C12' 0.7366(6) 0.7678(8) 0.5927(7) 0.101(4) Uani d DU 1 . C
H12' 0.7543(6) 0.7801(8) 0.6365(7) 0.122 Uiso calc R 1 . H
C13' 0.7478(7) 0.8088(7) 0.5368(9) 0.108(4) Uani d DU 1 . C
H13' 0.7749(7) 0.8484(7) 0.5404(9) 0.130 Uiso calc R 1 . H
C14' 0.7188(8) 0.7922(8) 0.4727(8) 0.122(5) Uani d DU 1 . C
H14' 0.7259(8) 0.8220(8) 0.4337(8) 0.147 Uiso calc R 1 . H
C15' 0.6805(7) 0.7341(9) 0.4649(7) 0.112(5) Uani d DU 1 . C
H15' 0.6611(7) 0.7251(9) 0.4212(7) 0.134 Uiso calc R 1 . H
C16' 0.6698(6) 0.6870(8) 0.5224(8) 0.090(4) Uani d DU 1 . C
N5' 0.6331(5) 0.6281(7) 0.5156(6) 0.096(3) Uani d DU 1 . N
C17' 0.5581(8) 0.4297(10) 0.3978(9) 0.154(6) Uani d DU 1 . C
H17C 0.6038(8) 0.4218(10) 0.4002(9) 0.184 Uiso calc R 1 . H
H17D 0.5382(8) 0.3873(10) 0.3773(9) 0.184 Uiso calc R 1 . H
O4' 0.5437(5) 0.4938(7) 0.3551(7) 0.148(4) Uani d DU 1 . O
C18' 0.5715(10) 0.4975(12) 0.2940(11) 0.218(8) Uani d DU 1 . C
O5' 0.5950(10) 0.4432(11) 0.2702(8) 0.312(10) Uani d DU 1 . O
C19' 0.5557(7) 0.5610(11) 0.2497(8) 0.195(7) Uani d DU 1 . C
H19' 0.5689(7) 0.5515(11) 0.2005(8) 0.234 Uiso calc R 1 . H
C20' 0.5931(9) 0.6299(13) 0.2785(14) 0.240(9) Uani d DU 1 . C
H20' 0.5773(9) 0.6416(13) 0.3262(14) 0.288 Uiso calc R 1 . H
C21' 0.5805(14) 0.6935(14) 0.2294(16) 0.333(15) Uani d DU 1 . C
H21D 0.5355(14) 0.7034(14) 0.2281(16) 0.499 Uiso calc R 1 . H
H21E 0.5951(14) 0.6821(14) 0.1823(16) 0.499 Uiso calc R 1 . H
H21F 0.6028(14) 0.7352(14) 0.2467(16) 0.499 Uiso calc R 1 . H
C22' 0.6621(8) 0.6113(18) 0.2831(17) 0.369(18) Uani d DU 1 . C
H22D 0.6677(8) 0.5710(18) 0.3146(17) 0.553 Uiso calc R 1 . H
H22E 0.6854(8) 0.6521(18) 0.3011(17) 0.553 Uiso calc R 1 . H
H22F 0.6778(8) 0.5990(18) 0.2367(17) 0.553 Uiso calc R 1 . H
N6' 0.4874(5) 0.5745(7) 0.2513(7) 0.127(4) Uani d DU 1 . N
C25' 0.4557(7) 0.6088(9) 0.3119(6) 0.133(5) Uani d DU 1 . C
H25D 0.4870(9) 0.632(5) 0.341(3) 0.200 Uiso calc R 1 . H
H25E 0.434(4) 0.5728(12) 0.340(3) 0.200 Uiso calc R 1 . H
H25F 0.425(4) 0.644(4) 0.2950(7) 0.200 Uiso calc R 1 . H
C23' 0.4534(8) 0.5491(9) 0.1965(9) 0.124(5) Uani d DU 1 . C
O6' 0.4800(4) 0.5187(7) 0.1447(6) 0.144(4) Uani d DU 1 . O
C31 0.5250(13) 0.7272(17) 0.9827(13) 0.284(12) Uani d DU 1 . C
H31A 0.5535(13) 0.7190(17) 0.9436(13) 0.426 Uiso calc R 1 . H
H31B 0.5193(13) 0.6832(17) 1.0088(13) 0.426 Uiso calc R 1 . H
H31C 0.5426(13) 0.7635(17) 1.0135(13) 0.426 Uiso calc R 1 . H
O32 0.4141(12) 0.7677(15) 0.9928(11) 0.346(13) Uani d DU 1 . O
C33 0.4614(14) 0.752(2) 0.9548(13) 0.292(14) Uani d DU 1 . C
O34 0.4569(10) 0.7623(10) 0.8852(9) 0.254(8) Uani d DU 1 . O
C35 0.3944(12) 0.7861(13) 0.8548(10) 0.223(9) Uani d DU 1 . C
H35A 0.3852(12) 0.8357(13) 0.8679(10) 0.268 Uiso calc R 1 . H
H35B 0.3599(12) 0.7555(13) 0.8714(10) 0.268 Uiso calc R 1 . H
C36 0.4029(11) 0.7791(14) 0.7736(10) 0.252(10) Uani d DU 1 . C
H36A 0.4408(11) 0.8056(14) 0.7593(10) 0.303 Uiso calc R 1 . H
H36B 0.4096(11) 0.7287(14) 0.7617(10) 0.303 Uiso calc R 1 . H
C37 0.3462(11) 0.8072(14) 0.7317(11) 0.241(10) Uani d DU 1 . C
H37 0.3082(11) 0.7840(14) 0.7520(11) 0.289 Uiso calc R 1 . H
C38 0.3495(11) 0.7842(17) 0.6558(11) 0.299(13) Uani d DU 1 . C
H38A 0.3557(11) 0.7330(17) 0.6534(11) 0.449 Uiso calc R 1 . H
H38B 0.3845(11) 0.8082(17) 0.6328(11) 0.449 Uiso calc R 1 . H
H38C 0.3103(11) 0.7967(17) 0.6322(11) 0.449 Uiso calc R 1 . H
C39 0.3364(17) 0.8858(14) 0.7392(18) 0.360(17) Uani d DU 1 . C
H39A 0.3345(17) 0.8982(14) 0.7888(18) 0.540 Uiso calc R 1 . H
H39B 0.2972(17) 0.8994(14) 0.7165(18) 0.540 Uiso calc R 1 . H
H39C 0.3713(17) 0.9110(14) 0.7172(18) 0.540 Uiso calc R 1 . H
C41 0.767(3) 0.533(4) 0.911(3) 0.43(3) Uani d PDU 0.430(13) 1 C
H41A 0.778(3) 0.545(4) 0.959(3) 0.643 Uiso calc PR 0.430(13) 1 H
H41B 0.803(3) 0.543(4) 0.881(3) 0.643 Uiso calc PR 0.430(13) 1 H
H41C 0.757(3) 0.482(4) 0.909(3) 0.643 Uiso calc PR 0.430(13) 1 H
O42 0.689(3) 0.567(4) 0.827(3) 0.39(3) Uani d PDU 0.430(13) 1 O
C43 0.711(3) 0.576(4) 0.888(3) 0.43(3) Uani d PDU 0.430(13) 1 C
O44 0.686(3) 0.621(4) 0.935(3) 0.45(3) Uani d PDU 0.430(13) 1 O
C45 0.716(5) 0.644(3) 1.000(3) 0.45(3) Uani d PDU 0.430(13) 1 C
H45A 0.707(5) 0.695(3) 1.008(3) 0.539 Uiso calc PR 0.430(13) 1 H
H45B 0.762(5) 0.637(3) 0.997(3) 0.539 Uiso calc PR 0.430(13) 1 H
C46 0.689(5) 0.599(3) 1.061(3) 0.46(3) Uani d PDU 0.430(13) 1 C
H46A 0.713(5) 0.610(3) 1.104(3) 0.546 Uiso calc PR 0.430(13) 1 H
H46B 0.645(5) 0.614(3) 1.069(3) 0.546 Uiso calc PR 0.430(13) 1 H
C47 0.690(3) 0.517(3) 1.051(4) 0.45(3) Uani d PDU 0.430(13) 1 C
H47 0.712(3) 0.508(3) 1.006(4) 0.540 Uiso calc PR 0.430(13) 1 H
C48 0.727(4) 0.481(4) 1.108(5) 0.44(3) Uani d PDU 0.430(13) 1 C
H48A 0.769(4) 0.502(4) 1.112(5) 0.661 Uiso calc PR 0.430(13) 1 H
H48B 0.731(4) 0.430(4) 1.097(5) 0.661 Uiso calc PR 0.430(13) 1 H
H48C 0.705(4) 0.486(4) 1.153(5) 0.661 Uiso calc PR 0.430(13) 1 H
C49 0.623(3) 0.488(5) 1.043(4) 0.42(3) Uani d PDU 0.430(13) 1 C
H49A 0.601(3) 0.513(5) 1.006(4) 0.629 Uiso calc PR 0.430(13) 1 H
H49B 0.600(3) 0.493(5) 1.087(4) 0.629 Uiso calc PR 0.430(13) 1 H
H49C 0.626(3) 0.437(5) 1.031(4) 0.629 Uiso calc PR 0.430(13) 1 H
C51 0.679(5) 0.378(3) 0.964(3) 0.56(5) Uani d PDU 0.570(13) 2 C
H51A 0.688(5) 0.391(3) 0.915(3) 0.841 Uiso calc PR 0.570(13) 2 H
H51B 0.638(5) 0.355(3) 0.966(3) 0.841 Uiso calc PR 0.570(13) 2 H
H51C 0.711(5) 0.346(3) 0.981(3) 0.841 Uiso calc PR 0.570(13) 2 H
O52 0.667(3) 0.444(3) 1.073(2) 0.47(3) Uani d PDU 0.570(13) 2 O
C53 0.678(3) 0.446(3) 1.008(3) 0.49(3) Uani d PDU 0.570(13) 2 C
O54 0.707(4) 0.501(3) 0.976(3) 0.48(2) Uani d PDU 0.570(13) 2 O
C55 0.745(4) 0.552(3) 1.017(3) 0.47(2) Uani d PDU 0.570(13) 2 C
H55A 0.785(4) 0.530(3) 1.031(3) 0.559 Uiso calc PR 0.570(13) 2 H
H55B 0.722(4) 0.566(3) 1.060(3) 0.559 Uiso calc PR 0.570(13) 2 H
C56 0.758(4) 0.618(3) 0.970(3) 0.48(3) Uani d PDU 0.570(13) 2 C
H56A 0.730(4) 0.616(3) 0.929(3) 0.570 Uiso calc PR 0.570(13) 2 H
H56B 0.801(4) 0.616(3) 0.953(3) 0.570 Uiso calc PR 0.570(13) 2 H
C57 0.747(3) 0.691(3) 1.009(3) 0.52(3) Uani d PDU 0.570(13) 2 C
H57 0.756(3) 0.731(3) 0.976(3) 0.619 Uiso calc PR 0.570(13) 2 H
C58 0.678(3) 0.694(3) 1.034(5) 0.47(3) Uani d PDU 0.570(13) 2 C
H58A 0.650(3) 0.692(3) 0.993(5) 0.706 Uiso calc PR 0.570(13) 2 H
H58B 0.670(3) 0.738(3) 1.059(5) 0.706 Uiso calc PR 0.570(13) 2 H
H58C 0.669(3) 0.653(3) 1.065(5) 0.706 Uiso calc PR 0.570(13) 2 H
C59 0.792(3) 0.694(3) 1.073(4) 0.46(3) Uani d PDU 0.570(13) 2 C
H59A 0.836(3) 0.692(3) 1.056(4) 0.689 Uiso calc PR 0.570(13) 2 H
H59B 0.784(3) 0.654(3) 1.103(4) 0.689 Uiso calc PR 0.570(13) 2 H
H59C 0.785(3) 0.738(3) 1.098(4) 0.689 Uiso calc PR 0.570(13) 2 H

loop_
_atom_type_symbol
_atom_type_description
_atom_type_scat_dispersion_real
_atom_type_scat_dispersion_imag
_atom_type_scat_source
C C .0181 .0091 'International Tables Vol C Tables 4.2.6.8 and 6.1.1.4'
H H .0000 .0000 'International Tables Vol C Tables 4.2.6.8 and 6.1.1.4'
N N .0311 .0180 'International Tables Vol C Tables 4.2.6.8 and 6.1.1.4'
O O .0492 .0322 'International Tables Vol C Tables 4.2.6.8 and 6.1.1.4'
S S .3331 .5567 'International Tables Vol C Tables 4.2.6.8 and 6.1.1.4'

loop_
_geom_angle_atom_site_label_1
_geom_angle_atom_site_label_2
_geom_angle_atom_site_label_3
_geom_angle
C1 S1 S1' 105.0(5)
C2 C1 S1 114.7(10)
N1 C2 C1 112.2(10)
N1 C2 C23' 110.9(12)
C1 C2 C23' 109.2(12)
C3 N1 C2 115.5(11)
C3 N1 C24 124.3(12)
C2 N1 C24 118.6(11)
O1 C3 N1 123.0(12)
O1 C3 C4 119.9(12)
N1 C3 C4 117.1(13)
N2 C4 C5 112.3(12)
N2 C4 C3 108.0(11)
C5 C4 C3 112.7(11)
C6 N2 C4 119.7(12)
O2 C6 N2 122.8(13)
O2 C6 C7 118.2(15)
N2 C6 C7 118.8(14)
N3 C7 C6 113.7(11)
N3 C7 C17 107.9(10)
C6 C7 C17 112.9(11)
C8 N3 C7 124.6(9)
O3 C8 N3 125.2(11)
O3 C8 C9 119.7(12)
N3 C8 C9 114.3(12)
N5 C9 C10 123.2(11)
N5 C9 C8 117.3(12)
C10 C9 C8 119.4(13)
N4 C10 C9 121.0(12)
C10 N4 C11 116.5(11)
N4 C11 C16 122.1(13)
N4 C11 C12 118.3(15)
C16 C11 C12 119.5(14)
C13 C12 C11 119.3(15)
C12 C13 C14 122.7(15)
C15 C14 C13 119.7(14)
C14 C15 C16 120.3(14)
N5 C16 C11 119.3(13)
N5 C16 C15 121.9(13)
C11 C16 C15 118.6(13)
C9 N5 C16 117.6(11)
O4 C17 C7 105.4(9)
C18 O4 C17 117.9(10)
O5 C18 O4 119.0(14)
O5 C18 C19 127.3(14)
O4 C18 C19 113.5(13)
N6 C19 C18 110.6(10)
N6 C19 C20 113.2(10)
C18 C19 C20 112.3(10)
C21 C20 C22 111.3(12)
C21 C20 C19 111.6(11)
C22 C20 C19 110.5(11)
C23 N6 C19 117.5(9)
C23 N6 C25 120.8(10)
C19 N6 C25 121.6(10)
O6 C23 N6 122.2(11)
O6 C23 C2' 116.4(12)
N6 C23 C2' 121.4(11)
C1' S1' S1 104.8(5)
C2' C1' S1' 112.4(8)
N1' C2' C23 110.6(9)
N1' C2' C1' 111.4(9)
C23 C2' C1' 111.9(10)
C3' N1' C2' 115.6(10)
C3' N1' C24' 124.5(10)
C2' N1' C24' 117.1(10)
O1' C3' N1' 124.7(11)
O1' C3' C4' 117.0(12)
N1' C3' C4' 118.3(12)
N2' C4' C5' 109.6(10)
N2' C4' C3' 108.5(10)
C5' C4' C3' 108.8(9)
C6' N2' C4' 117.7(11)
O2' C6' N2' 121.7(13)
O2' C6' C7' 116.1(15)
N2' C6' C7' 121.7(14)
N3' C7' C6' 112.3(12)
N3' C7' C17' 109.1(12)
C6' C7' C17' 112.7(12)
C8' N3' C7' 122.7(12)
O3' C8' N3' 124.1(13)
O3' C8' C9' 119.5(12)
N3' C8' C9' 115.9(13)
N5' C9' C10' 121.1(11)
N5' C9' C8' 116.5(13)
C10' C9' C8' 122.4(13)
N4' C10' C9' 122.9(12)
C10' N4' C11' 117.0(11)
N4' C11' C16' 119.2(12)
N4' C11' C12' 120.1(14)
C16' C11' C12' 120.7(13)
C13' C12' C11' 120.9(12)
C12' C13' C14' 119.2(13)
C15' C14' C13' 122.2(13)
C14' C15' C16' 120.4(13)
N5' C16' C11' 121.9(12)
N5' C16' C15' 121.5(13)
C11' C16' C15' 116.5(12)
C9' N5' C16' 117.8(11)
O4' C17' C7' 106.0(12)
C18' O4' C17' 115.9(13)
O5' C18' O4' 118.(2)
O5' C18' C19' 123.1(19)
O4' C18' C19' 116.2(17)
N6' C19' C18' 110.2(14)
N6' C19' C20' 109.8(14)
C18' C19' C20' 109.7(14)
C22' C20' C21' 113.(2)
C22' C20' C19' 108.2(18)
C21' C20' C19' 109.3(17)
C23' N6' C19' 116.6(12)
C23' N6' C25' 120.8(11)
C19' N6' C25' 122.5(11)
O6' C23' N6' 121.3(14)
O6' C23' C2 119.3(14)
N6' C23' C2 119.4(13)
O32 C33 O34 118.(2)
O32 C33 C31 125.(2)
O34 C33 C31 117.(2)
C33 O34 C35 118.8(18)
O34 C35 C36 104.6(19)
C37 C36 C35 113.2(17)
C39 C37 C38 112.(2)
C39 C37 C36 113.(2)
C38 C37 C36 111.2(19)
O42 C43 O44 123.(3)
O42 C43 C41 120.(3)
O44 C43 C41 117.(3)
C43 O44 C45 126.(4)
O44 C45 C46 109.(3)
C47 C46 C45 116.(3)
C48 C47 C49 113.(3)
C48 C47 C46 112.(3)
C49 C47 C46 112.(3)
O52 C53 O54 123.(3)
O52 C53 C51 122.(3)
O54 C53 C51 112.(3)
C53 O54 C55 120.(3)
O54 C55 C56 108.(3)
C55 C56 C57 113.(3)
C59 C57 C58 110.(3)
C59 C57 C56 109.(3)
C58 C57 C56 108.(3)

loop_
_geom_bond_atom_site_label_1
_geom_bond_atom_site_label_2
_geom_bond_distance
S1 C1 1.788(13)
S1 S1' 2.012(6)
C1 C2 1.520(14)
C2 N1 1.444(14)
C2 C23' 1.54(2)
N1 C3 1.360(14)
N1 C24 1.476(13)
C3 O1 1.208(14)
C3 C4 1.54(2)
C4 N2 1.444(14)
C4 C5 1.52(2)
N2 C6 1.33(2)
C6 O2 1.227(14)
C6 C7 1.53(2)
C7 N3 1.467(13)
C7 C17 1.534(15)
N3 C8 1.319(13)
C8 O3 1.207(12)
C8 C9 1.537(15)
C9 N5 1.313(13)
C9 C10 1.400(15)
C10 N4 1.312(14)
N4 C11 1.384(14)
C11 C16 1.39(2)
C11 C12 1.44(2)
C12 C13 1.29(2)
C13 C14 1.39(2)
C14 C15 1.36(2)
C15 C16 1.40(2)
C16 N5 1.361(14)
C17 O4 1.452(12)
O4 C18 1.301(13)
C18 O5 1.165(14)
C18 C19 1.49(2)
C19 N6 1.457(12)
C19 C20 1.541(15)
C20 C21 1.52(2)
C20 C22 1.53(2)
N6 C23 1.340(13)
N6 C25 1.472(12)
C23 O6 1.268(12)
C23 C2' 1.539(15)
S1' C1' 1.797(12)
C1' C2' 1.541(13)
C2' N1' 1.451(12)
N1' C3' 1.348(14)
N1' C24' 1.480(12)
C3' O1' 1.220(13)
C3' C4' 1.565(15)
C4' N2' 1.443(13)
C4' C5' 1.535(14)
N2' C6' 1.33(2)
C6' O2' 1.239(15)
C6' C7' 1.54(2)
C7' N3' 1.460(14)
C7' C17' 1.55(2)
N3' C8' 1.350(14)
C8' O3' 1.226(13)
C8' C9' 1.50(2)
C9' N5' 1.320(13)
C9' C10' 1.41(2)
C10' N4' 1.299(13)
N4' C11' 1.399(14)
C11' C16' 1.40(2)
C11' C12' 1.40(2)
C12' C13' 1.318(15)
C13' C14' 1.39(2)
C14' C15' 1.35(2)
C15' C16' 1.406(15)
C16' N5' 1.342(13)
C17' O4' 1.47(2)
O4' C18' 1.29(2)
C18' O5' 1.21(2)
C18' C19' 1.48(2)
C19' N6' 1.45(2)
C19' C20' 1.59(2)
C20' C22' 1.49(2)
C20' C21' 1.52(2)
N6' C23' 1.336(15)
N6' C25' 1.464(14)
C23' O6' 1.255(14)
C31 C33 1.51(2)
O32 C33 1.25(2)
C33 O34 1.32(2)
O34 C35 1.49(2)
C35 C36 1.54(2)
C36 C37 1.52(2)
C37 C39 1.48(2)
C37 C38 1.49(2)
C41 C43 1.49(3)
O42 C43 1.26(3)
C43 O44 1.33(3)
O44 C45 1.43(3)
C45 C46 1.53(3)
C46 C47 1.52(3)
C47 C48 1.50(3)
C47 C49 1.50(3)
C51 C53 1.50(3)
O52 C53 1.24(3)
C53 O54 1.34(3)
O54 C55 1.45(3)
C55 C56 1.54(3)
C56 C57 1.54(3)
C57 C59 1.53(3)
C57 C58 1.53(3)

loop_
_geom_torsion_atom_site_label_1
_geom_torsion_atom_site_label_2
_geom_torsion_atom_site_label_3
_geom_torsion_atom_site_label_4
_geom_torsion
C2 C1 S1 S1' 100.6(10)
C1 S1 S1' C1' -96.9(7)
S1 S1' C1' C2' 108.6(8)
C18 O4 C17 C7 -176.6(11)
C18' O4' C17' C7' 169.0(14)
N6 C19 C18 O4 -49.5(14)
N6' C19' C18' O4' -44.(2)
O4 C17 C7 N3 -51.6(11)
O4' C17' C7' N3' -54.1(14)
C19 C18 O4 C17 -171.9(9)
C19' C18' O4' C17' 178.3(14)
C6 C7 C17 O4 74.9(12)
C6' C7' C17' O4' 71.3(16)
N3 C8 C9 N5 -0.2(16)
N3' C8' C9' N5' -7.4(16)
C23' C2 C1 S1 58.6(14)
C23 C2' C1' S1' 53.8(12)
N1 C2 C1 S1 -178.1(9)
N1' C2' C1' S1' 178.2(9)
C17 C7 C6 N2 -149.5(11)
C17' C7' C6' N2' -138.5(14)
